data_4506209
loop_
_publ_author_name
'Liu, Yanyan'
'Li, Huijun'
'Han, Yi'
'Lv, Xiaofeng'
'Hou, Hongwei'
'Fan, Yaoting'

_publ_section_title
;
 Template-Assisted Synthesis of Co,Mn-MOFs with Magnetic Properties Based
 on Pyridinedicarboxylic Acid
;
_journal_issue 7
_journal_name_full 'Crystal Growth &amp; Design'
_journal_page_first 3505
_journal_paper_doi 10.1021/cg300237e
_journal_volume 12
_journal_year 2012
_chemical_formula_sum 'C13 H10 Co N O6'
_chemical_formula_weight 335.15
_chemical_name_systematic
; 
 ? 
;
_space_group_IT_number 2
_symmetry_cell_setting triclinic
_symmetry_space_group_name_Hall '-P 1'
_symmetry_space_group_name_H-M 'P -1'
_atom_sites_solution_hydrogens geom
_atom_sites_solution_primary direct
_atom_sites_solution_secondary difmap
_audit_creation_method SHELXL-97
_cell_angle_alpha 113.83(3)
_cell_angle_beta 99.51(3)
_cell_angle_gamma 104.30(3)
_cell_formula_units_Z 2
_cell_length_a 7.2133(14)
_cell_length_b 10.076(2)
_cell_length_c 10.213(2)
_cell_measurement_reflns_used 3543
_cell_measurement_temperature 293(2)
_cell_measurement_theta_max 27.8764
_cell_measurement_theta_min 2.2857
_cell_volume 627.9(3)
_computing_cell_refinement 'CrystalClear (Rigaku/MSC Inc., 2006)'
_computing_data_collection 'CrystalClear (Rigaku/MSC Inc., 2006)'
_computing_data_reduction 'CrystalClear (Rigaku/MSC Inc., 2006)'
_computing_molecular_graphics 'SHELXTL (Sheldrick, 2008)'
_computing_publication_material 'SHELXTL (Sheldrick, 2008)'
_computing_structure_refinement 'SHELXS-97 (Sheldrick, 2008)'
_computing_structure_solution 'SHELXS-97 (Sheldrick, 2008)'
_diffrn_ambient_temperature 293(2)
_diffrn_measured_fraction_theta_full 0.980
_diffrn_measured_fraction_theta_max 0.980
_diffrn_measurement_device_type 'Rigaku Saturn'
_diffrn_measurement_method \w
_diffrn_radiation_monochromator graphite
_diffrn_radiation_source 'fine-focus sealed tube'
_diffrn_radiation_type MoK\a
_diffrn_radiation_wavelength 0.71073
_diffrn_reflns_av_R_equivalents 0.0359
_diffrn_reflns_av_sigmaI/netI 0.0459
_diffrn_reflns_limit_h_max 9
_diffrn_reflns_limit_h_min -9
_diffrn_reflns_limit_k_max 13
_diffrn_reflns_limit_k_min -13
_diffrn_reflns_limit_l_max 13
_diffrn_reflns_limit_l_min -12
_diffrn_reflns_number 7591
_diffrn_reflns_theta_full 27.91
_diffrn_reflns_theta_max 27.91
_diffrn_reflns_theta_min 2.28
_exptl_absorpt_coefficient_mu 1.395
_exptl_absorpt_correction_T_max 0.8121
_exptl_absorpt_correction_T_min 0.8121
_exptl_absorpt_correction_type multi-scan
_exptl_absorpt_process_details 'CrystalClear (Rigaku/MSC Inc., 2006)'
_exptl_crystal_colour Colorless
_exptl_crystal_density_diffrn 1.773
_exptl_crystal_density_method 'not measured'
_exptl_crystal_description Prism
_exptl_crystal_F_000 340
_exptl_crystal_size_max 0.2000
_exptl_crystal_size_mid 0.2000
_exptl_crystal_size_min 0.2000
_refine_diff_density_max 1.207
_refine_diff_density_min -1.651
_refine_diff_density_rms 0.312
_refine_ls_extinction_method none
_refine_ls_goodness_of_fit_ref 1.066
_refine_ls_hydrogen_treatment mixed
_refine_ls_matrix_type full
_refine_ls_number_parameters 202
_refine_ls_number_reflns 2949
_refine_ls_number_restraints 7
_refine_ls_restrained_S_all 1.065
_refine_ls_R_factor_all 0.0898
_refine_ls_R_factor_gt 0.0613
_refine_ls_shift/su_max 0.000
_refine_ls_shift/su_mean 0.000
_refine_ls_structure_factor_coef Fsqd
_refine_ls_weighting_details 'calc w=1/[\s^2^(Fo^2^)+(0.2300P)^2^+0.0000P] where P=(Fo^2^+2Fc^2^)/3'
_refine_ls_weighting_scheme calc
_refine_ls_wR_factor_gt 0.1916
_refine_ls_wR_factor_ref 0.2859
_reflns_number_gt 2460
_reflns_number_total 2949
_reflns_threshold_expression >2sigma(I)
_cod_data_source_file cg300237e_si_003.cif
_cod_data_source_block 1
_cod_depositor_comments
;
The following automatic conversions were performed:

'_exptl_absorpt_correction_type' value 'Multi-scan' changed to
'multi-scan' according to
/home/saulius/struct/CIF-dictionaries/cif_core.dic dictionary named
'cif_core.dic' version 2.4.1 from 2010-06-29.

Automatic conversion script
Id: cif_fix_values 1891 2012-01-12 08:04:46Z andrius 
;
_cod_original_cell_volume 627.9(2)
_cod_original_sg_symbol_H-M P-1
_cod_database_code 4506209

loop_
_symmetry_equiv_pos_as_xyz
'x, y, z'
'-x, -y, -z'

loop_
_atom_site_label
_atom_site_type_symbol
_atom_site_fract_x
_atom_site_fract_y
_atom_site_fract_z
_atom_site_U_iso_or_equiv
_atom_site_adp_type
_atom_site_occupancy
_atom_site_symmetry_multiplicity
_atom_site_calc_flag
_atom_site_refinement_flags
N1 N 0.8620(6) 0.7730(5) 1.1818(4) 0.0239(8) Uani 1 1 d .
C13 C 0.8512(8) 0.6401(6) 1.0688(5) 0.0304(11) Uani 1 1 d .
H13 H 0.9389 0.5912 1.0869 0.036 Uiso 1 1 calc R
C12 C 0.7315(8) 0.8403(6) 1.1532(5) 0.0285(10) Uani 1 1 d .
H12 H 0.7352 0.9323 1.2296 0.034 Uiso 1 1 calc R
O3 O 0.1159(6) 0.1051(4) 0.4725(4) 0.0232(7) Uani 1 1 d .
C11 C 0.1475(8) 0.1896(6) 0.4050(5) 0.0251(10) Uani 1 1 d .
Co1 Co 0.08883(9) 0.87823(6) 0.38314(6) 0.0220(3) Uani 1 1 d D
O1 O 0.1095(6) 0.6655(4) 0.3564(4) 0.0283(8) Uani 1 1 d .
O4 O 0.1071(7) 0.1385(4) 0.2682(4) 0.0360(9) Uani 1 1 d .
O5 O 0.3169(7) 0.8983(5) 0.2776(5) 0.0395(10) Uani 1 1 d D
O2 O 0.3049(6) 0.8705(4) 0.5652(4) 0.0290(8) Uani 1 1 d .
C1 C 0.2337(7) 0.7259(5) 0.4853(5) 0.0224(9) Uani 1 1 d .
C3 C 0.2042(6) 0.4622(5) 0.4511(5) 0.0197(9) Uani 1 1 d .
H3 H 0.1261 0.4235 0.3528 0.024 Uiso 1 1 calc R
C5 C 0.3645(7) 0.4218(5) 0.6514(5) 0.0236(9) Uani 1 1 d .
H5 H 0.3919 0.3551 0.6872 0.028 Uiso 1 1 calc R
C6 C 0.4457(7) 0.5779(6) 0.7429(5) 0.0243(10) Uani 1 1 d .
C2 C 0.2830(7) 0.6189(5) 0.5426(5) 0.0228(9) Uani 1 1 d .
C8 C 0.5852(7) 0.6432(6) 0.8968(5) 0.0231(9) Uani 1 1 d .
C4 C 0.2402(7) 0.3602(5) 0.5040(5) 0.0205(9) Uani 1 1 d .
C7 C 0.4045(7) 0.6797(5) 0.6905(5) 0.0232(9) Uani 1 1 d .
H7 H 0.4570 0.7860 0.7529 0.028 Uiso 1 1 calc R
C10 C 0.5915(8) 0.7771(6) 1.0137(5) 0.0298(11) Uani 1 1 d .
H10 H 0.5015 0.8255 0.9990 0.036 Uiso 1 1 calc R
C9 C 0.7170(9) 0.5720(6) 0.9273(6) 0.0325(12) Uani 1 1 d .
H9 H 0.7146 0.4792 0.8529 0.039 Uiso 1 1 calc R
O6 O 0.1791(10) 0.9143(8) 0.0148(7) 0.0718(17) Uani 1 1 d D
H6A H 0.149(14) 0.823(5) -0.056(8) 0.108 Uiso 1 1 d D
H6B H 0.077(9) 0.923(11) 0.044(10) 0.108 Uiso 1 1 d D
H5B H 0.421(9) 0.978(7) 0.333(5) 0.108 Uiso 1 1 d D
H5A H 0.277(8) 0.899(11) 0.195(6) 0.108 Uiso 1 1 d D

loop_
_atom_site_aniso_label
_atom_site_aniso_U_11
_atom_site_aniso_U_22
_atom_site_aniso_U_33
_atom_site_aniso_U_23
_atom_site_aniso_U_13
_atom_site_aniso_U_12
N1 0.033(2) 0.0218(19) 0.0176(17) 0.0092(15) 0.0063(16) 0.0114(17)
C13 0.037(3) 0.026(2) 0.023(2) 0.009(2) 0.000(2) 0.014(2)
C12 0.035(3) 0.024(2) 0.019(2) 0.0048(18) 0.0014(19) 0.011(2)
O3 0.0350(18) 0.0111(14) 0.0226(16) 0.0081(13) 0.0067(14) 0.0073(13)
C11 0.033(2) 0.024(2) 0.021(2) 0.0124(19) 0.0062(19) 0.012(2)
Co1 0.0300(5) 0.0165(5) 0.0187(5) 0.0091(3) 0.0025(3) 0.0081(3)
O1 0.036(2) 0.0250(18) 0.0255(17) 0.0144(15) 0.0014(15) 0.0133(16)
O4 0.056(2) 0.0201(17) 0.0204(16) 0.0080(14) 0.0031(16) 0.0020(17)
O5 0.034(2) 0.049(3) 0.035(2) 0.021(2) 0.0129(17) 0.0084(19)
O2 0.043(2) 0.0168(16) 0.0278(18) 0.0112(14) 0.0062(16) 0.0125(15)
C1 0.028(2) 0.020(2) 0.023(2) 0.0123(18) 0.0100(18) 0.0091(18)
C3 0.020(2) 0.022(2) 0.0169(19) 0.0101(17) 0.0024(16) 0.0071(17)
C5 0.033(2) 0.021(2) 0.017(2) 0.0132(18) 0.0033(18) 0.0057(19)
C6 0.026(2) 0.030(2) 0.020(2) 0.0161(19) 0.0057(18) 0.0084(19)
C2 0.026(2) 0.026(2) 0.021(2) 0.0154(19) 0.0073(18) 0.0089(19)
C8 0.031(2) 0.024(2) 0.0162(19) 0.0112(18) 0.0056(18) 0.0110(19)
C4 0.026(2) 0.017(2) 0.019(2) 0.0091(17) 0.0071(17) 0.0085(17)
C7 0.030(2) 0.017(2) 0.021(2) 0.0077(17) 0.0058(18) 0.0084(17)
C10 0.038(3) 0.030(3) 0.023(2) 0.011(2) 0.006(2) 0.019(2)
C9 0.047(3) 0.030(3) 0.022(2) 0.010(2) 0.007(2) 0.022(2)
O6 0.084(4) 0.073(4) 0.061(4) 0.034(3) 0.020(3) 0.028(4)

loop_
_atom_type_symbol
_atom_type_description
_atom_type_scat_dispersion_real
_atom_type_scat_dispersion_imag
_atom_type_scat_source
C C 0.0033 0.0016 'International Tables Vol C Tables 4.2.6.8 and 6.1.1.4'
H H 0.0000 0.0000 'International Tables Vol C Tables 4.2.6.8 and 6.1.1.4'
N N 0.0061 0.0033 'International Tables Vol C Tables 4.2.6.8 and 6.1.1.4'
O O 0.0106 0.0060 'International Tables Vol C Tables 4.2.6.8 and 6.1.1.4'
Co Co 0.3494 0.9721 'International Tables Vol C Tables 4.2.6.8 and 6.1.1.4'

loop_
_geom_angle_atom_site_label_1
_geom_angle_atom_site_label_2
_geom_angle_atom_site_label_3
_geom_angle
_geom_angle_site_symmetry_1
_geom_angle_site_symmetry_3
C13 N1 C12 117.0(4) . .
C13 N1 Co1 120.5(3) . 1_656
C12 N1 Co1 122.2(3) . 1_656
N1 C13 C9 123.5(5) . .
N1 C12 C10 122.3(4) . .
C11 O3 Co1 124.7(3) . 1_545
C11 O3 Co1 123.2(3) . 2_566
Co1 O3 Co1 102.91(15) 1_545 2_566
O4 C11 O3 124.6(5) . .
O4 C11 C4 119.4(4) . .
O3 C11 C4 116.0(4) . .
O3 Co1 N1 104.32(16) 1_565 1_454
O3 Co1 O1 162.96(16) 1_565 .
N1 Co1 O1 92.09(15) 1_454 .
O3 Co1 O5 95.74(17) 1_565 .
N1 Co1 O5 92.64(16) 1_454 .
O1 Co1 O5 87.96(17) . .
O3 Co1 O3 77.09(15) 1_565 2_566
N1 Co1 O3 95.48(15) 1_454 2_566
O1 Co1 O3 97.07(13) . 2_566
O5 Co1 O3 170.27(15) . 2_566
O3 Co1 O2 103.03(14) 1_565 .
N1 Co1 O2 152.29(14) 1_454 .
O1 Co1 O2 60.31(13) . .
O5 Co1 O2 89.00(16) . .
O3 Co1 O2 86.30(13) 2_566 .
C1 O1 Co1 93.0(3) . .
C1 O2 Co1 85.6(3) . .
O2 C1 O1 120.8(4) . .
O2 C1 C2 121.5(4) . .
O1 C1 C2 117.7(4) . .
C2 C3 C4 120.6(4) . .
C6 C5 C4 121.2(4) . .
C5 C6 C7 119.9(4) . .
C5 C6 C8 121.0(4) . .
C7 C6 C8 119.0(4) . .
C3 C2 C7 120.5(4) . .
C3 C2 C1 119.5(4) . .
C7 C2 C1 119.9(4) . .
C10 C8 C9 117.2(4) . .
C10 C8 C6 121.7(4) . .
C9 C8 C6 121.1(4) . .
C3 C4 C5 118.6(4) . .
C3 C4 C11 120.1(4) . .
C5 C4 C11 121.2(4) . .
C6 C7 C2 119.1(4) . .
C8 C10 C12 120.4(5) . .
C13 C9 C8 119.4(5) . .

loop_
_geom_bond_atom_site_label_1
_geom_bond_atom_site_label_2
_geom_bond_distance
_geom_bond_site_symmetry_2
N1 C13 1.342(6) .
N1 C12 1.348(6) .
N1 Co1 2.073(4) 1_656
C13 C9 1.380(7) .
C12 C10 1.389(7) .
O3 C11 1.298(5) .
O3 Co1 2.033(3) 1_545
O3 Co1 2.242(4) 2_566
C11 O4 1.229(6) .
C11 C4 1.493(6) .
Co1 O3 2.033(3) 1_565
Co1 N1 2.073(4) 1_454
Co1 O1 2.095(4) .
Co1 O5 2.123(4) .
Co1 O3 2.242(4) 2_566
Co1 O2 2.261(4) .
O1 C1 1.264(6) .
O2 C1 1.259(6) .
C1 C2 1.504(6) .
C3 C2 1.370(7) .
C3 C4 1.396(6) .
C5 C6 1.367(7) .
C5 C4 1.407(6) .
C6 C7 1.403(6) .
C6 C8 1.494(6) .
C2 C7 1.406(6) .
C8 C10 1.377(7) .
C8 C9 1.391(7) .
